data_7222340
loop_
_publ_author_name
'Jordan, N.A.'
'Battle, P.D.'

_publ_section_title
;
 Structural chemistry and magnetic properties of hexagonal perovskites Ba
 Irx Mn1-x O3 , x = 0.3, 0.4, 0.5
;
_journal_name_full 'Journal of Materials Chemistry'
_journal_page_first 2220
_journal_page_last 2226
_journal_volume 13
_journal_year 2003
_chemical_formula_sum 'Ba Ir0.4 Mn0.6 O3'
_chemical_name_systematic 'Ba (Ir0.4 Mn0.6 O3)'
_space_group_IT_number 166
_symmetry_space_group_name_Hall '-R 3 2"'
_symmetry_space_group_name_H-M 'R -3 m :H'
_cell_angle_alpha 90
_cell_angle_beta 90
_cell_angle_gamma 120
_cell_formula_units_Z 9
_cell_length_a 5.71037
_cell_length_b 5.71037
_cell_length_c 21.4005
_cell_volume 604.342
_citation_journal_id_ASTM JMACEP
_cod_data_source_file Jordan_JMACEP_2003_785.cif
_cod_data_source_block Ba1Ir0.4Mn0.6O3
_cod_original_cell_volume 604.3423
_cod_original_formula_sum 'Ba1 Ir0.4 Mn0.6 O3'
_cod_database_code 7222340

loop_
_symmetry_equiv_pos_as_xyz
x,y,z
-y,x-y,z
-x+y,-x,z
y,x,-z
-x,-x+y,-z
x-y,-y,-z
-x,-y,-z
y,-x+y,-z
x-y,x,-z
-y,-x,z
x,x-y,z
-x+y,y,z
x+2/3,y+1/3,z+1/3
-y+2/3,x-y+1/3,z+1/3
-x+y+2/3,-x+1/3,z+1/3
y+2/3,x+1/3,-z+1/3
-x+2/3,-x+y+1/3,-z+1/3
x-y+2/3,-y+1/3,-z+1/3
-x+2/3,-y+1/3,-z+1/3
y+2/3,-x+y+1/3,-z+1/3
x-y+2/3,x+1/3,-z+1/3
-y+2/3,-x+1/3,z+1/3
x+2/3,x-y+1/3,z+1/3
-x+y+2/3,y+1/3,z+1/3
x+1/3,y+2/3,z+2/3
-y+1/3,x-y+2/3,z+2/3
-x+y+1/3,-x+2/3,z+2/3
y+1/3,x+2/3,-z+2/3
-x+1/3,-x+y+2/3,-z+2/3
x-y+1/3,-y+2/3,-z+2/3
-x+1/3,-y+2/3,-z+2/3
y+1/3,-x+y+2/3,-z+2/3
x-y+1/3,x+2/3,-z+2/3
-y+1/3,-x+2/3,z+2/3
x+1/3,x-y+2/3,z+2/3
-x+y+1/3,y+2/3,z+2/3

loop_
_atom_site_label
_atom_site_type_symbol
_atom_site_fract_x
_atom_site_fract_y
_atom_site_fract_z
_atom_site_occupancy
_atom_site_U_iso_or_equiv
Ir2 Ir+4 0 0 0.3847 0.453 0.0
O1 O-2 0.1514 0.8486 0.55782 1 0.0
Ba2 Ba+2 0 0 0.2192 1 0.0
O2 O-2 0.5 0 0 1 0.0
Ba1 Ba+2 0 0 0 1 0.0
Ir1 Ir+4 0 0 0.5 0.293 0.0
Mn2 Mn+4 0 0 0.3847 0.547 0.0
Mn1 Mn+4 0 0 0.5 0.707 0.0
